data_4505112
loop_
_publ_author_name
'Perruchas, Sandrine'
'Boubekeur, Kamal'
'Batail, Patrick'

_publ_section_title
;
 Hydrogen Bonds in Radical Cation Salts of TTF(CH2OH)4:&#x2009; First
 Complete Series with the Octahedral Rhenium Cluster Anions
 [Re6S8-nCl6+n]n-4(n= 0, 1, 2, 3)
;
_journal_issue 4
_journal_name_full 'Crystal Growth &amp; Design'
_journal_page_first 1585
_journal_paper_doi 10.1021/cg0500573
_journal_volume 5
_journal_year 2005
_chemical_formula_moiety C20H24Cl14Mo6O8S8
_chemical_formula_sum 'C20 H24 Cl14 Mo6 O8 S8'
_chemical_formula_weight 1720.81
_chemical_name_common '2 TTF(CH2OH)4, Mo6Cl14'
_chemical_name_systematic
;
[TTF(CH2OH)4]2[Mo6Cl14]
;
_space_group_IT_number 2
_symmetry_cell_setting triclinic
_symmetry_space_group_name_Hall '-P 1'
_symmetry_space_group_name_H-M 'P -1'
_atom_sites_solution_hydrogens geom
_atom_sites_solution_primary direct
_atom_sites_solution_secondary difmap
_audit_creation_method SHELXL-97
_cell_angle_alpha 62.475(13)
_cell_angle_beta 70.948(14)
_cell_angle_gamma 84.463(14)
_cell_formula_units_Z 1
_cell_length_a 9.4212(11)
_cell_length_b 12.0528(14)
_cell_length_c 12.1076(16)
_cell_measurement_reflns_used 8000
_cell_measurement_temperature 293(2)
_cell_measurement_theta_max 25.75
_cell_measurement_theta_min 1.95
_cell_volume 1150.0(3)
_computing_cell_refinement 'SELECT, CELL  [STOE-IPDS]'
_computing_data_collection 'EXPOSE [STOE-IPDS]'
_computing_data_reduction 'INTEGRATE [STOE-IPDS]'
_computing_molecular_graphics 'DIAMOND (Brandenburg, 1999)'
_computing_publication_material 'SHELXL-97 (Sheldrick, 1997)'
_computing_structure_refinement 'SHELXL-97 (Sheldrick, 1997)'
_computing_structure_solution 'SHELXS-97 (Sheldrick, 1990)'
_diffrn_ambient_temperature 293(2)
_diffrn_detector_area_resol_mean 6.66
_diffrn_measured_fraction_theta_full 0.911
_diffrn_measured_fraction_theta_max 0.911
_diffrn_measurement_device_type area_detector
_diffrn_measurement_method 'rotation, phi incr. 1.9'
_diffrn_radiation_monochromator graphite
_diffrn_radiation_source 'fine-focus sealed tube'
_diffrn_radiation_type MoK\a
_diffrn_radiation_wavelength 0.71073
_diffrn_reflns_av_R_equivalents 0.0547
_diffrn_reflns_av_sigmaI/netI 0.0353
_diffrn_reflns_limit_h_max 11
_diffrn_reflns_limit_h_min -9
_diffrn_reflns_limit_k_max 14
_diffrn_reflns_limit_k_min -12
_diffrn_reflns_limit_l_max 14
_diffrn_reflns_limit_l_min 0
_diffrn_reflns_number 11533
_diffrn_reflns_theta_full 25.99
_diffrn_reflns_theta_max 25.99
_diffrn_reflns_theta_min 2.04
_exptl_absorpt_coefficient_mu 2.805
_exptl_absorpt_correction_T_max 0.693
_exptl_absorpt_correction_T_min 0.371
_exptl_absorpt_correction_type numerical
_exptl_absorpt_process_details 'FACEIT, Stoe-IPDS'
_exptl_crystal_colour black
_exptl_crystal_density_diffrn 2.485
_exptl_crystal_density_meas ?
_exptl_crystal_density_method 'not measured'
_exptl_crystal_description prism
_exptl_crystal_F_000 826
_exptl_crystal_size_max 0.35
_exptl_crystal_size_mid 0.25
_exptl_crystal_size_min 0.154
_refine_diff_density_max 0.970
_refine_diff_density_min -0.763
_refine_diff_density_rms 0.101
_refine_ls_extinction_method none
_refine_ls_goodness_of_fit_ref 1.040
_refine_ls_hydrogen_treatment mixed
_refine_ls_matrix_type full
_refine_ls_number_parameters 264
_refine_ls_number_reflns 4115
_refine_ls_number_restraints 0
_refine_ls_restrained_S_all 1.040
_refine_ls_R_factor_all 0.0339
_refine_ls_R_factor_gt 0.0271
_refine_ls_shift/su_max 0.000
_refine_ls_shift/su_mean 0.000
_refine_ls_structure_factor_coef Fsqd
_refine_ls_weighting_details 'calc w=1/[\s^2^(Fo^2^)+(0.0406P)^2^+0.0000P] where P=(Fo^2^+2Fc^2^)/3'
_refine_ls_weighting_scheme calc
_refine_ls_wR_factor_gt 0.0724
_refine_ls_wR_factor_ref 0.0743
_reflns_number_gt 3440
_reflns_number_total 4115
_reflns_threshold_expression >2sigma(I)
_cod_data_source_file cg0500573si20050213_123249.cif
_cod_data_source_block 2b
_cod_depositor_comments
;
The following automatic conversions were performed:

'_exptl_crystal_density_meas' value 'not measured' was changed to '?'
- the value is perceived as not measured.

Automatic conversion script
Id: cif_fix_values 3008 2015-01-20 13:52:24Z robertas 
;
_cod_original_cell_volume 1150.0(2)
_cod_original_sg_symbol_H-M P-1
_cod_database_code 4505112

loop_
_symmetry_equiv_pos_as_xyz
'x, y, z'
'-x, -y, -z'

loop_
_atom_site_label
_atom_site_type_symbol
_atom_site_fract_x
_atom_site_fract_y
_atom_site_fract_z
_atom_site_U_iso_or_equiv
_atom_site_adp_type
_atom_site_occupancy
_atom_site_symmetry_multiplicity
_atom_site_calc_flag
_atom_site_refinement_flags
Mo1 Mo 0.34614(4) 0.02090(3) 0.62768(3) 0.02672(10) Uani 1 1 d .
Mo2 Mo 0.62524(4) -0.03599(3) 0.59964(3) 0.02733(10) Uani 1 1 d .
Mo3 Mo 0.56033(4) 0.16756(3) 0.41993(3) 0.02653(10) Uani 1 1 d .
Cl1 Cl 0.14309(14) 0.05108(10) 0.79523(10) 0.0493(3) Uani 1 1 d .
Cl2 Cl 0.79168(15) -0.08431(12) 0.73051(12) 0.0565(3) Uani 1 1 d .
Cl3 Cl 0.64224(13) 0.38729(9) 0.31237(11) 0.0477(3) Uani 1 1 d .
Cl4 Cl 0.52865(12) 0.14505(9) 0.64009(10) 0.0391(2) Uani 1 1 d .
Cl5 Cl 0.82080(11) 0.10515(9) 0.39799(10) 0.0393(2) Uani 1 1 d .
Cl6 Cl 0.58336(12) 0.17283(9) 0.20881(9) 0.0382(2) Uani 1 1 d .
Cl7 Cl 0.29295(11) 0.21247(8) 0.45115(9) 0.0353(2) Uani 1 1 d .
S1 S 0.31733(13) 0.54545(9) 0.38158(10) 0.0393(2) Uani 1 1 d .
S2 S 0.10969(11) 0.74073(9) 0.37252(9) 0.0322(2) Uani 1 1 d .
S3 S 0.14773(12) 0.38262(9) 0.68969(9) 0.0351(2) Uani 1 1 d .
S4 S -0.05025(12) 0.58246(9) 0.68679(9) 0.0359(2) Uani 1 1 d .
C1 C 0.4940(6) 0.6896(5) 0.1247(4) 0.0528(12) Uani 1 1 d .
H1A H 0.5124 0.7743 0.0532 0.063 Uiso 1 1 calc R
H1B H 0.5789 0.6704 0.1578 0.063 Uiso 1 1 calc R
C2 C 0.2594(6) 0.8951(4) 0.1106(4) 0.0499(12) Uani 1 1 d .
C3 C 0.3521(5) 0.6816(4) 0.2330(4) 0.0364(9) Uani 1 1 d .
C4 C 0.2552(5) 0.7711(4) 0.2273(4) 0.0336(9) Uani 1 1 d .
C5 C 0.1644(4) 0.5966(3) 0.4644(3) 0.0289(8) Uani 1 1 d .
C6 C 0.0927(4) 0.5276(3) 0.5983(4) 0.0291(8) Uani 1 1 d .
C7 C 0.0296(5) 0.3655(4) 0.8411(4) 0.0375(9) Uani 1 1 d .
C8 C -0.0607(5) 0.4581(4) 0.8387(4) 0.0361(9) Uani 1 1 d .
C9 C 0.0450(7) 0.2519(4) 0.9599(4) 0.0589(14) Uani 1 1 d .
H9A H -0.0537 0.2125 1.0194 0.071 Uiso 1 1 calc R
H9B H 0.1027 0.1918 0.9341 0.071 Uiso 1 1 calc R
C10 C -0.1749(6) 0.4679(5) 0.9551(4) 0.0556(13) Uani 1 1 d .
H10A H -0.2191 0.3850 1.0222 0.067 Uiso 1 1 calc R
H10B H -0.1251 0.5020 0.9923 0.067 Uiso 1 1 calc R
O1 O 0.4816(4) 0.6073(4) 0.0790(4) 0.0735(11) Uani 1 1 d .
H1 H 0.5594 0.6128 0.0202 0.110 Uiso 1 1 calc R
O2A O 0.3767(8) 0.9777(6) 0.0727(6) 0.0559(17) Uani 0.50 1 d P
H2A H 0.3490 1.0242 0.1072 0.084 Uiso 0.50 1 calc PR
O2B O 0.2539(17) 0.8694(9) 0.0241(9) 0.116(4) Uani 0.50 1 d P
H2B H 0.2356 0.9321 -0.0354 0.174 Uiso 0.50 1 calc PR
O3 O 0.1139(10) 0.2865(5) 1.0193(6) 0.164(3) Uani 1 1 d .
H3 H 0.1226 0.2248 1.0846 0.246 Uiso 1 1 calc R
O4 O -0.2873(6) 0.5442(5) 0.9170(4) 0.0961(15) Uani 1 1 d .
H4 H -0.3029 0.5363 0.8582 0.144 Uiso 1 1 calc R

loop_
_atom_site_aniso_label
_atom_site_aniso_U_11
_atom_site_aniso_U_22
_atom_site_aniso_U_33
_atom_site_aniso_U_23
_atom_site_aniso_U_13
_atom_site_aniso_U_12
Mo1 0.0263(2) 0.02708(17) 0.02621(17) -0.01207(13) -0.00940(13) 0.00705(13)
Mo2 0.0276(2) 0.02916(17) 0.02981(17) -0.01344(14) -0.01635(14) 0.00755(13)
Mo3 0.0264(2) 0.02323(16) 0.02987(17) -0.01094(13) -0.01144(14) 0.00422(12)
Cl1 0.0494(8) 0.0490(6) 0.0366(5) -0.0194(5) -0.0023(5) 0.0167(5)
Cl2 0.0590(9) 0.0682(8) 0.0638(7) -0.0328(6) -0.0472(7) 0.0223(6)
Cl3 0.0490(7) 0.0278(5) 0.0586(7) -0.0137(5) -0.0157(5) -0.0020(4)
Cl4 0.0475(7) 0.0400(5) 0.0452(5) -0.0270(4) -0.0240(5) 0.0094(4)
Cl5 0.0254(6) 0.0397(5) 0.0498(6) -0.0179(4) -0.0120(4) 0.0012(4)
Cl6 0.0446(7) 0.0361(5) 0.0269(4) -0.0090(4) -0.0125(4) 0.0086(4)
Cl7 0.0333(6) 0.0314(5) 0.0410(5) -0.0152(4) -0.0171(4) 0.0141(4)
S1 0.0370(7) 0.0375(5) 0.0363(5) -0.0169(4) -0.0050(4) 0.0094(4)
S2 0.0324(6) 0.0302(5) 0.0277(5) -0.0105(4) -0.0068(4) 0.0047(4)
S3 0.0363(6) 0.0300(5) 0.0337(5) -0.0112(4) -0.0110(4) 0.0064(4)
S4 0.0339(6) 0.0372(5) 0.0309(5) -0.0145(4) -0.0071(4) 0.0090(4)
C1 0.043(3) 0.060(3) 0.043(3) -0.024(2) 0.004(2) 0.000(2)
C2 0.063(3) 0.044(2) 0.029(2) -0.0058(19) -0.011(2) -0.006(2)
C3 0.040(3) 0.040(2) 0.0266(19) -0.0156(17) -0.0051(17) -0.0041(18)
C4 0.036(3) 0.036(2) 0.0271(19) -0.0142(17) -0.0060(17) -0.0053(17)
C5 0.028(2) 0.0293(18) 0.0294(18) -0.0138(15) -0.0086(16) 0.0043(15)
C6 0.027(2) 0.0283(18) 0.0321(19) -0.0139(15) -0.0096(16) 0.0032(15)
C7 0.044(3) 0.034(2) 0.0291(19) -0.0083(17) -0.0126(18) -0.0044(18)
C8 0.033(3) 0.039(2) 0.0287(19) -0.0120(17) -0.0035(16) -0.0046(17)
C9 0.089(4) 0.040(3) 0.035(2) -0.004(2) -0.022(3) 0.000(2)
C10 0.047(4) 0.067(3) 0.039(2) -0.024(2) 0.003(2) 0.002(2)
O1 0.053(3) 0.110(3) 0.072(2) -0.065(2) -0.0048(19) 0.017(2)
O2A 0.056(5) 0.040(4) 0.044(4) 0.000(3) -0.007(3) -0.010(3)
O2B 0.209(13) 0.093(7) 0.065(6) -0.039(5) -0.076(7) 0.060(8)
O3 0.297(10) 0.092(4) 0.132(5) -0.015(3) -0.161(6) 0.026(5)
O4 0.076(4) 0.129(4) 0.072(3) -0.057(3) -0.001(2) 0.035(3)

loop_
_atom_type_symbol
_atom_type_description
_atom_type_scat_dispersion_real
_atom_type_scat_dispersion_imag
_atom_type_scat_source
C C 0.0033 0.0016 'International Tables Vol C Tables 4.2.6.8 and 6.1.1.4'
H H 0.0000 0.0000 'International Tables Vol C Tables 4.2.6.8 and 6.1.1.4'
O O 0.0106 0.0060 'International Tables Vol C Tables 4.2.6.8 and 6.1.1.4'
S S 0.1246 0.1234 'International Tables Vol C Tables 4.2.6.8 and 6.1.1.4'
Cl Cl 0.1484 0.1585 'International Tables Vol C Tables 4.2.6.8 and 6.1.1.4'
Mo Mo -1.6832 0.6857 'International Tables Vol C Tables 4.2.6.8 and 6.1.1.4'

loop_
_geom_angle_atom_site_label_1
_geom_angle_atom_site_label_2
_geom_angle_atom_site_label_3
_geom_angle
_geom_angle_site_symmetry_1
_geom_angle_site_symmetry_3
Cl1 Mo1 Cl7 91.65(4) . .
Cl1 Mo1 Cl4 91.75(4) . .
Cl7 Mo1 Cl4 89.61(4) . .
Cl1 Mo1 Cl5 92.61(4) . 2_656
Cl7 Mo1 Cl5 90.14(4) . 2_656
Cl4 Mo1 Cl5 175.64(4) . 2_656
Cl1 Mo1 Cl6 92.88(4) . 2_656
Cl7 Mo1 Cl6 175.46(3) . 2_656
Cl4 Mo1 Cl6 89.96(4) . 2_656
Cl5 Mo1 Cl6 89.94(4) 2_656 2_656
Cl1 Mo1 Mo2 134.80(4) . 2_656
Cl7 Mo1 Mo2 58.26(3) . 2_656
Cl4 Mo1 Mo2 118.22(3) . 2_656
Cl5 Mo1 Mo2 58.18(3) 2_656 2_656
Cl6 Mo1 Mo2 118.19(3) 2_656 2_656
Cl1 Mo1 Mo3 135.52(3) . 2_656
Cl7 Mo1 Mo3 118.34(3) . 2_656
Cl4 Mo1 Mo3 118.45(3) . 2_656
Cl5 Mo1 Mo3 58.04(3) 2_656 2_656
Cl6 Mo1 Mo3 58.11(3) 2_656 2_656
Mo2 Mo1 Mo3 60.099(17) 2_656 2_656
Cl1 Mo1 Mo2 135.19(3) . .
Cl7 Mo1 Mo2 118.09(3) . .
Cl4 Mo1 Mo2 58.42(3) . .
Cl5 Mo1 Mo2 118.06(3) 2_656 .
Cl6 Mo1 Mo2 58.05(3) 2_656 .
Mo2 Mo1 Mo2 90.01(2) 2_656 .
Mo3 Mo1 Mo2 60.038(17) 2_656 .
Cl1 Mo1 Mo3 134.38(3) . .
Cl7 Mo1 Mo3 58.17(3) . .
Cl4 Mo1 Mo3 58.16(3) . .
Cl5 Mo1 Mo3 118.23(3) 2_656 .
Cl6 Mo1 Mo3 117.97(3) 2_656 .
Mo2 Mo1 Mo3 60.069(17) 2_656 .
Mo3 Mo1 Mo3 90.11(2) 2_656 .
Mo2 Mo1 Mo3 59.932(19) . .
Cl2 Mo2 Cl6 92.36(4) . 2_656
Cl2 Mo2 Cl5 92.01(4) . .
Cl6 Mo2 Cl5 175.63(4) 2_656 .
Cl2 Mo2 Cl7 91.92(4) . 2_656
Cl6 Mo2 Cl7 89.86(4) 2_656 2_656
Cl5 Mo2 Cl7 90.15(4) . 2_656
Cl2 Mo2 Cl4 92.80(4) . .
Cl6 Mo2 Cl4 89.82(4) 2_656 .
Cl5 Mo2 Cl4 89.80(4) . .
Cl7 Mo2 Cl4 175.28(3) 2_656 .
Cl2 Mo2 Mo1 134.57(4) . 2_656
Cl6 Mo2 Mo1 118.23(3) 2_656 2_656
Cl5 Mo2 Mo1 58.31(3) . 2_656
Cl7 Mo2 Mo1 58.15(3) 2_656 2_656
Cl4 Mo2 Mo1 118.08(3) . 2_656
Cl2 Mo2 Mo3 135.09(3) . .
Cl6 Mo2 Mo3 118.27(3) 2_656 .
Cl5 Mo2 Mo3 58.05(3) . .
Cl7 Mo2 Mo3 118.15(3) 2_656 .
Cl4 Mo2 Mo3 58.09(3) . .
Mo1 Mo2 Mo3 60.015(16) 2_656 .
Cl2 Mo2 Mo3 134.81(3) . 2_656
Cl6 Mo2 Mo3 58.12(3) 2_656 2_656
Cl5 Mo2 Mo3 118.42(3) . 2_656
Cl7 Mo2 Mo3 58.16(3) 2_656 2_656
Cl4 Mo2 Mo3 117.92(3) . 2_656
Mo1 Mo2 Mo3 60.132(19) 2_656 2_656
Mo3 Mo2 Mo3 90.096(19) . 2_656
Cl2 Mo2 Mo1 135.44(4) . .
Cl6 Mo2 Mo1 58.23(3) 2_656 .
Cl5 Mo2 Mo1 118.09(3) . .
Cl7 Mo2 Mo1 118.04(3) 2_656 .
Cl4 Mo2 Mo1 58.03(3) . .
Mo1 Mo2 Mo1 89.99(2) 2_656 .
Mo3 Mo2 Mo1 60.05(2) . .
Mo3 Mo2 Mo1 59.897(15) 2_656 .
Cl3 Mo3 Cl5 91.58(4) . .
Cl3 Mo3 Cl6 91.71(4) . .
Cl5 Mo3 Cl6 90.21(4) . .
Cl3 Mo3 Cl7 92.91(4) . .
Cl5 Mo3 Cl7 175.51(3) . .
Cl6 Mo3 Cl7 89.83(4) . .
Cl3 Mo3 Cl4 92.81(4) . .
Cl5 Mo3 Cl4 90.10(4) . .
Cl6 Mo3 Cl4 175.46(3) . .
Cl7 Mo3 Cl4 89.50(4) . .
Cl3 Mo3 Mo1 134.21(3) . 2_656
Cl5 Mo3 Mo1 58.31(3) . 2_656
Cl6 Mo3 Mo1 58.29(3) . 2_656
Cl7 Mo3 Mo1 118.16(3) . 2_656
Cl4 Mo3 Mo1 118.31(3) . 2_656
Cl3 Mo3 Mo2 135.06(3) . .
Cl5 Mo3 Mo2 58.19(3) . .
Cl6 Mo3 Mo2 118.15(3) . .
Cl7 Mo3 Mo2 118.02(3) . .
Cl4 Mo3 Mo2 58.44(3) . .
Mo1 Mo3 Mo2 59.886(16) 2_656 .
Cl3 Mo3 Mo2 135.02(3) . 2_656
Cl5 Mo3 Mo2 118.35(3) . 2_656
Cl6 Mo3 Mo2 58.12(3) . 2_656
Cl7 Mo3 Mo2 58.12(2) . 2_656
Cl4 Mo3 Mo2 117.92(3) . 2_656
Mo1 Mo3 Mo2 60.065(15) 2_656 2_656
Mo2 Mo3 Mo2 89.904(19) . 2_656
Cl3 Mo3 Mo1 135.90(3) . .
Cl5 Mo3 Mo1 118.19(3) . .
Cl6 Mo3 Mo1 117.90(3) . .
Cl7 Mo3 Mo1 58.02(3) . .
Cl4 Mo3 Mo1 58.13(3) . .
Mo1 Mo3 Mo1 89.892(19) 2_656 .
Mo2 Mo3 Mo1 60.016(19) . .
Mo2 Mo3 Mo1 59.798(17) 2_656 .
Mo1 Cl1 O2B 94.9(2) . 1_546
Mo2 Cl2 O2A 101.54(14) . 2_666
Mo1 Cl4 Mo3 63.71(3) . .
Mo1 Cl4 Mo2 63.54(3) . .
Mo3 Cl4 Mo2 63.47(3) . .
Mo3 Cl5 Mo2 63.76(3) . .
Mo3 Cl5 Mo1 63.65(3) . 2_656
Mo2 Cl5 Mo1 63.51(3) . 2_656
Mo2 Cl6 Mo3 63.77(3) 2_656 .
Mo2 Cl6 Mo1 63.72(3) 2_656 2_656
Mo3 Cl6 Mo1 63.60(3) . 2_656
Mo2 Cl6 O2B 125.6(3) 2_656 2_665
Mo3 Cl6 O2B 152.8(2) . 2_665
Mo1 Cl6 O2B 96.20(18) 2_656 2_665
Mo1 Cl7 Mo2 63.59(3) . 2_656
Mo1 Cl7 Mo3 63.81(3) . .
Mo2 Cl7 Mo3 63.72(3) 2_656 .
C5 S1 C3 95.26(19) . .
C5 S2 C4 95.69(19) . .
C6 S3 C7 96.00(19) . .
C6 S4 C8 95.34(19) . .
O1 C1 C3 110.6(4) . .
O1 C1 H1A 109.5 . .
C3 C1 H1A 109.5 . .
O1 C1 H1B 109.5 . .
C3 C1 H1B 109.5 . .
H1A C1 H1B 108.1 . .
O2B C2 O2A 114.7(8) . .
O2B C2 C4 105.4(6) . .
O2A C2 C4 114.7(5) . .
C4 C3 C1 126.2(4) . .
C4 C3 S1 117.2(3) . .
C1 C3 S1 116.5(3) . .
C3 C4 C2 127.2(4) . .
C3 C4 S2 116.0(3) . .
C2 C4 S2 116.7(3) . .
C6 C5 S1 122.0(3) . .
C6 C5 S2 122.3(3) . .
S1 C5 S2 115.7(2) . .
C5 C6 S4 123.0(3) . .
C5 C6 S3 122.0(3) . .
S4 C6 S3 114.9(2) . .
C8 C7 C9 127.2(4) . .
C8 C7 S3 116.0(3) . .
C9 C7 S3 116.8(4) . .
C7 C8 C10 127.4(4) . .
C7 C8 S4 117.7(3) . .
C10 C8 S4 114.9(3) . .
O3 C9 C7 108.9(4) . .
O3 C9 H9A 109.9 . .
C7 C9 H9A 109.9 . .
O3 C9 H9B 109.9 . .
C7 C9 H9B 109.9 . .
H9A C9 H9B 108.3 . .
O4 C10 C8 110.7(4) . .
O4 C10 H10A 109.5 . .
C8 C10 H10A 109.5 . .
O4 C10 H10B 109.5 . .
C8 C10 H10B 109.5 . .
H10A C10 H10B 108.1 . .
C1 O1 O4 125.3(3) . 1_654
C1 O1 H1 109.5 . .
O4 O1 H1 19.0 1_654 .
C2 O2A H2A 109.5 . .
C2 O2B H2B 109.5 . .
C9 O3 Cl2 121.8(4) . 2_657
C9 O3 H3 109.5 . .
Cl2 O3 H3 13.2 2_657 .
C10 O4 O1 104.4(4) . 2_566
C10 O4 H4 109.5 . .
O1 O4 H4 47.9 2_566 .

loop_
_geom_bond_atom_site_label_1
_geom_bond_atom_site_label_2
_geom_bond_distance
_geom_bond_site_symmetry_2
Mo1 Cl1 2.4334(11) .
Mo1 Cl7 2.4628(11) .
Mo1 Cl4 2.4681(10) .
Mo1 Cl5 2.4689(10) 2_656
Mo1 Cl6 2.4696(11) 2_656
Mo1 Mo2 2.5967(6) 2_656
Mo1 Mo3 2.6001(5) 2_656
Mo1 Mo2 2.6045(6) .
Mo1 Mo3 2.6055(8) .
Mo2 Cl2 2.4294(11) .
Mo2 Cl6 2.4649(12) 2_656
Mo2 Cl5 2.4655(12) .
Mo2 Cl7 2.4658(10) 2_656
Mo2 Cl4 2.4785(10) .
Mo2 Mo1 2.5967(6) 2_656
Mo2 Mo3 2.6023(7) .
Mo2 Mo3 2.6039(5) 2_656
Mo3 Cl3 2.4199(11) .
Mo3 Cl5 2.4619(11) .
Mo3 Cl6 2.4649(10) .
Mo3 Cl7 2.4670(11) .
Mo3 Cl4 2.4690(10) .
Mo3 Mo1 2.6001(5) 2_656
Mo3 Mo2 2.6039(5) 2_656
Cl1 O2B 3.066(9) 1_546
Cl2 O2A 3.132(7) 2_666
Cl5 Mo1 2.4689(10) 2_656
Cl6 Mo2 2.4649(12) 2_656
Cl6 Mo1 2.4696(11) 2_656
Cl6 O2B 2.985(10) 2_665
Cl7 Mo2 2.4658(10) 2_656
S1 C5 1.709(4) .
S1 C3 1.740(4) .
S2 C5 1.714(4) .
S2 C4 1.741(4) .
S3 C6 1.720(4) .
S3 C7 1.733(4) .
S4 C6 1.715(4) .
S4 C8 1.733(4) .
C1 O1 1.370(6) .
C1 C3 1.510(6) .
C1 H1A 0.9700 .
C1 H1B 0.9700 .
C2 O2B 1.240(9) .
C2 O2A 1.372(8) .
C2 C4 1.502(6) .
C3 C4 1.336(6) .
C5 C6 1.387(5) .
C7 C8 1.331(6) .
C7 C9 1.497(6) .
C8 C10 1.515(6) .
C9 O3 1.321(8) .
C9 H9A 0.9700 .
C9 H9B 0.9700 .
C10 O4 1.385(7) .
C10 H10A 0.9700 .
C10 H10B 0.9700 .
O1 O4 2.727(5) 1_654
O1 H1 0.8200 .
O2A H2A 0.8200 .
O2B H2B 0.8200 .
O3 Cl2 3.229(5) 2_657
O3 H3 0.8200 .
O4 O1 2.682(7) 2_566
O4 H4 0.8200 .
